data_4075591
loop_
_publ_author_name
'Tsang, Jenkins Y. K.'
'Buschhaus, Miriam S. A.'
'Legzdins, Peter'
'Patrick, Brian O.'

_publ_section_title
;
 Ortho-Selective C&#x2212;H Activation of Substituted Benzenes Effected by
 a Tungsten Alkylidene Complex without Substituent Coordination
;
_journal_issue 17
_journal_name_full Organometallics
_journal_page_first 4215
_journal_paper_doi 10.1021/om060390j
_journal_volume 25
_journal_year 2006
_chemical_formula_moiety 'C27 H45 N O W'
_chemical_formula_sum 'C27 H45 N O W'
_chemical_formula_weight 583.49
_chemical_name_common 'Complex 7'
_chemical_name_systematic
;
 ?
;
_space_group_IT_number 14
_symmetry_cell_setting monoclinic
_symmetry_space_group_name_Hall '-P 2yn'
_symmetry_space_group_name_H-M 'P 1 21/n 1'
_atom_sites_solution_hydrogens geom
_atom_sites_solution_primary direct
_atom_sites_solution_secondary difmap
_audit_creation_method SHELXL-97
_cell_angle_alpha 90.00
_cell_angle_beta 91.629(3)
_cell_angle_gamma 90.00
_cell_formula_units_Z 4
_cell_length_a 10.7920(10)
_cell_length_b 16.4400(10)
_cell_length_c 14.4680(10)
_cell_measurement_reflns_used 14954
_cell_measurement_temperature 173(2)
_cell_volume 2565.9(3)
_computing_cell_refinement CrystalClear
_computing_data_collection CrystalClear
_computing_data_reduction CrystalClear
_computing_structure_refinement 'SHELXL-97 (Sheldrick, 1997)'
_computing_structure_solution SIR92
_diffrn_ambient_temperature 173(2)
_diffrn_measured_fraction_theta_full 0.883
_diffrn_measured_fraction_theta_max 0.883
_diffrn_radiation_monochromator graphite
_diffrn_radiation_source 'fine-focus sealed tube'
_diffrn_radiation_type MoK\a
_diffrn_radiation_wavelength 0.71073
_diffrn_reflns_av_R_equivalents 0.0395
_diffrn_reflns_av_sigmaI/netI 0.0338
_diffrn_reflns_limit_h_max 13
_diffrn_reflns_limit_h_min -13
_diffrn_reflns_limit_k_max 19
_diffrn_reflns_limit_k_min -19
_diffrn_reflns_limit_l_max 15
_diffrn_reflns_limit_l_min -18
_diffrn_reflns_number 22737
_diffrn_reflns_theta_full 27.87
_diffrn_reflns_theta_max 27.87
_diffrn_reflns_theta_min 2.26
_exptl_absorpt_coefficient_mu 4.519
_exptl_absorpt_correction_T_max 0.798
_exptl_absorpt_correction_T_min 0.478
_exptl_crystal_colour orange-red
_exptl_crystal_density_diffrn 1.510
_exptl_crystal_density_method 'not measured'
_exptl_crystal_description platelet
_exptl_crystal_F_000 1184
_exptl_crystal_size_max 0.20
_exptl_crystal_size_mid 0.20
_exptl_crystal_size_min 0.05
_refine_diff_density_max 2.423
_refine_diff_density_min -1.740
_refine_diff_density_rms 0.145
_refine_ls_extinction_method none
_refine_ls_goodness_of_fit_ref 1.123
_refine_ls_hydrogen_treatment mixed
_refine_ls_matrix_type full
_refine_ls_number_parameters 287
_refine_ls_number_reflns 5404
_refine_ls_number_restraints 0
_refine_ls_restrained_S_all 1.123
_refine_ls_R_factor_all 0.0369
_refine_ls_R_factor_gt 0.0328
_refine_ls_shift/su_max 0.001
_refine_ls_shift/su_mean 0.000
_refine_ls_structure_factor_coef Fsqd
_refine_ls_weighting_details 'calc w=1/[\s^2^(Fo^2^)+(0.0374P)^2^+5.5814P] where P=(Fo^2^+2Fc^2^)/3'
_refine_ls_weighting_scheme calc
_refine_ls_wR_factor_gt 0.0783
_refine_ls_wR_factor_ref 0.0809
_reflns_number_gt 4947
_reflns_number_total 5404
_reflns_threshold_expression >2sigma(I)
_cod_data_source_file om060390jsi20060508_015129.cif
_cod_data_source_block shelxl
_cod_depositor_comments
;
The following automatic conversions were performed:

'_symmetry_cell_setting' value 'Monoclinic' changed to 'monoclinic'
according to /home/saulius/struct/CIF-dictionaries/cif_core.dic
dictionary named 'cif_core.dic' version 2.4.1 from 2010-06-29.

Automatic conversion script
Id: cif_fix_values 1715 2011-07-08 13:25:40Z adriana 
;
_cod_original_sg_symbol_H-M P21/n
_cod_database_code 4075591

loop_
_symmetry_equiv_pos_as_xyz
'x, y, z'
'-x+1/2, y+1/2, -z+1/2'
'-x, -y, -z'
'x-1/2, -y-1/2, z-1/2'

loop_
_atom_site_label
_atom_site_type_symbol
_atom_site_fract_x
_atom_site_fract_y
_atom_site_fract_z
_atom_site_U_iso_or_equiv
_atom_site_adp_type
_atom_site_occupancy
_atom_site_symmetry_multiplicity
_atom_site_calc_flag
_atom_site_refinement_flags
C1 C 0.1377(4) 0.0747(3) 0.0404(3) 0.0282(10) Uani 1 1 d .
C2 C 0.1845(4) 0.0970(3) -0.0464(3) 0.0258(9) Uani 1 1 d .
C3 C 0.1054(4) 0.1576(3) -0.0852(3) 0.0267(9) Uani 1 1 d .
C4 C 0.0094(4) 0.1727(3) -0.0233(4) 0.0332(11) Uani 1 1 d .
C5 C 0.0294(4) 0.1219(3) 0.0560(3) 0.0337(11) Uani 1 1 d .
C6 C 0.1851(6) 0.0065(3) 0.1022(4) 0.0475(14) Uani 1 1 d .
H6A H 0.1214 -0.0358 0.1060 0.071 Uiso 1 1 calc R
H6B H 0.2042 0.0279 0.1642 0.071 Uiso 1 1 calc R
H6C H 0.2602 -0.0167 0.0764 0.071 Uiso 1 1 calc R
C7 C 0.2871(5) 0.0573(3) -0.0984(3) 0.0371(12) Uani 1 1 d .
H7A H 0.2532 0.0341 -0.1562 0.056 Uiso 1 1 calc R
H7B H 0.3248 0.0141 -0.0605 0.056 Uiso 1 1 calc R
H7C H 0.3501 0.0981 -0.1126 0.056 Uiso 1 1 calc R
C8 C 0.1088(7) 0.1863(4) -0.1836(4) 0.0556(18) Uani 1 1 d .
H8A H 0.1950 0.1950 -0.2006 0.083 Uiso 1 1 calc R
H8B H 0.0628 0.2374 -0.1900 0.083 Uiso 1 1 calc R
H8C H 0.0708 0.1451 -0.2244 0.083 Uiso 1 1 calc R
C9 C -0.1051(6) 0.2224(4) -0.0468(6) 0.061(2) Uani 1 1 d .
H9A H -0.0805 0.2771 -0.0659 0.092 Uiso 1 1 calc R
H9B H -0.1567 0.2262 0.0077 0.092 Uiso 1 1 calc R
H9C H -0.1523 0.1961 -0.0973 0.092 Uiso 1 1 calc R
C10 C -0.0523(6) 0.1096(4) 0.1375(5) 0.0600(19) Uani 1 1 d .
H10A H -0.1225 0.1473 0.1332 0.090 Uiso 1 1 calc R
H10B H -0.0044 0.1199 0.1949 0.090 Uiso 1 1 calc R
H10C H -0.0831 0.0535 0.1375 0.090 Uiso 1 1 calc R
C11 C 0.1284(4) 0.3417(3) 0.0775(3) 0.0199(8) Uani 1 1 d .
C12 C 0.0523(4) 0.3802(3) 0.1540(3) 0.0298(10) Uani 1 1 d .
C13 C 0.0977(7) 0.3629(6) 0.2530(4) 0.077(3) Uani 1 1 d .
H13A H 0.0397 0.3867 0.2964 0.116 Uiso 1 1 calc R
H13B H 0.1800 0.3869 0.2633 0.116 Uiso 1 1 calc R
H13C H 0.1024 0.3040 0.2627 0.116 Uiso 1 1 calc R
C14 C 0.0514(7) 0.4728(4) 0.1415(5) 0.067(2) Uani 1 1 d .
H14A H 0.0177 0.4863 0.0798 0.101 Uiso 1 1 calc R
H14B H 0.1362 0.4937 0.1484 0.101 Uiso 1 1 calc R
H14C H -0.0004 0.4976 0.1885 0.101 Uiso 1 1 calc R
C15 C -0.0809(6) 0.3519(5) 0.1420(5) 0.074(3) Uani 1 1 d .
H15A H -0.1089 0.3599 0.0776 0.111 Uiso 1 1 calc R
H15B H -0.1337 0.3835 0.1828 0.111 Uiso 1 1 calc R
H15C H -0.0863 0.2941 0.1578 0.111 Uiso 1 1 calc R
C16 C 0.2626(4) 0.3423(2) 0.0695(3) 0.0195(8) Uani 1 1 d .
C17 C 0.3533(4) 0.3618(3) 0.1483(3) 0.0221(8) Uani 1 1 d .
H17A H 0.4278 0.3271 0.1432 0.027 Uiso 1 1 calc R
H17B H 0.3146 0.3492 0.2078 0.027 Uiso 1 1 calc R
C18 C 0.3921(4) 0.4510(3) 0.1475(3) 0.0339(10) Uani 1 1 d .
H18A H 0.4206 0.4654 0.0859 0.051 Uiso 1 1 calc R
H18B H 0.4594 0.4597 0.1933 0.051 Uiso 1 1 calc R
H18C H 0.3211 0.4851 0.1627 0.051 Uiso 1 1 calc R
C19 C 0.3082(4) 0.3165(3) -0.0159(3) 0.0199(8) Uani 1 1 d .
C20 C 0.2556(4) 0.3489(3) -0.1078(3) 0.0252(9) Uani 1 1 d .
H20A H 0.2858 0.3150 -0.1590 0.030 Uiso 1 1 calc R
H20B H 0.1640 0.3452 -0.1084 0.030 Uiso 1 1 calc R
C21 C 0.2936(5) 0.4363(3) -0.1226(4) 0.0397(12) Uani 1 1 d .
H21A H 0.2597 0.4704 -0.0738 0.059 Uiso 1 1 calc R
H21B H 0.2615 0.4550 -0.1830 0.059 Uiso 1 1 calc R
H21C H 0.3842 0.4402 -0.1205 0.059 Uiso 1 1 calc R
C22 C 0.4239(4) 0.2662(3) -0.0170(3) 0.0207(8) Uani 1 1 d .
C23 C 0.5417(4) 0.2902(3) -0.0634(4) 0.0318(11) Uani 1 1 d .
H23A H 0.5203 0.3120 -0.1256 0.038 Uiso 1 1 calc R
H23B H 0.5931 0.2410 -0.0715 0.038 Uiso 1 1 calc R
C24 C 0.6179(4) 0.3535(3) -0.0101(4) 0.0403(12) Uani 1 1 d .
H24A H 0.5671 0.4020 -0.0001 0.060 Uiso 1 1 calc R
H24B H 0.6906 0.3684 -0.0456 0.060 Uiso 1 1 calc R
H24C H 0.6452 0.3310 0.0498 0.060 Uiso 1 1 calc R
C25 C 0.3963(4) 0.1975(3) 0.0274(3) 0.0210(8) Uani 1 1 d .
C26 C 0.4855(4) 0.1302(3) 0.0542(3) 0.0298(10) Uani 1 1 d .
H26A H 0.5490 0.1248 0.0065 0.036 Uiso 1 1 calc R
H26B H 0.4401 0.0780 0.0577 0.036 Uiso 1 1 calc R
C27 C 0.5489(5) 0.1484(4) 0.1480(4) 0.0431(13) Uani 1 1 d .
H27A H 0.5996 0.1976 0.1430 0.065 Uiso 1 1 calc R
H27B H 0.6018 0.1025 0.1665 0.065 Uiso 1 1 calc R
H27C H 0.4857 0.1569 0.1944 0.065 Uiso 1 1 calc R
N1 N 0.2368(3) 0.1943(2) 0.1792(2) 0.0234(7) Uani 1 1 d .
O1 O 0.2533(4) 0.1730(3) 0.2592(2) 0.0445(9) Uani 1 1 d .
W1 W 0.199805(13) 0.209166(9) 0.059423(10) 0.01566(7) Uani 1 1 d .
H11 H 0.084(5) 0.350(3) 0.021(4) 0.040(15) Uiso 1 1 d .

loop_
_atom_site_aniso_label
_atom_site_aniso_U_11
_atom_site_aniso_U_22
_atom_site_aniso_U_33
_atom_site_aniso_U_23
_atom_site_aniso_U_13
_atom_site_aniso_U_12
C1 0.036(3) 0.024(2) 0.025(2) 0.0013(16) -0.0011(18) -0.0111(19)
C2 0.025(2) 0.026(2) 0.026(2) -0.0049(16) -0.0008(16) -0.0085(18)
C3 0.029(2) 0.027(2) 0.024(2) -0.0032(16) -0.0119(17) -0.0094(18)
C4 0.016(2) 0.032(3) 0.051(3) -0.012(2) -0.0118(19) -0.0027(19)
C5 0.026(2) 0.033(3) 0.042(3) -0.014(2) 0.0085(19) -0.018(2)
C6 0.068(4) 0.031(3) 0.043(3) 0.007(2) -0.005(3) -0.007(3)
C7 0.033(3) 0.043(3) 0.035(3) -0.021(2) 0.0030(19) -0.003(2)
C8 0.095(5) 0.047(3) 0.024(3) 0.003(2) -0.026(3) -0.023(3)
C9 0.029(3) 0.060(4) 0.091(5) -0.031(4) -0.033(3) 0.010(3)
C10 0.055(4) 0.052(4) 0.076(4) -0.021(3) 0.043(3) -0.028(3)
C11 0.0145(19) 0.021(2) 0.024(2) -0.0001(15) 0.0040(15) -0.0019(16)
C12 0.025(2) 0.036(3) 0.029(2) -0.0087(18) 0.0040(17) 0.007(2)
C13 0.079(5) 0.124(7) 0.029(3) -0.001(3) 0.022(3) 0.057(5)
C14 0.062(4) 0.045(4) 0.097(5) -0.021(3) 0.035(4) 0.015(3)
C15 0.030(3) 0.101(6) 0.092(5) -0.059(5) 0.027(3) -0.019(3)
C16 0.019(2) 0.017(2) 0.022(2) 0.0019(14) -0.0035(15) -0.0020(16)
C17 0.0179(19) 0.028(2) 0.020(2) -0.0042(15) -0.0038(15) 0.0006(17)
C18 0.032(2) 0.034(3) 0.036(3) -0.009(2) -0.0039(19) -0.010(2)
C19 0.018(2) 0.023(2) 0.019(2) 0.0015(15) 0.0003(15) -0.0040(16)
C20 0.024(2) 0.034(3) 0.018(2) 0.0024(16) 0.0016(16) -0.0032(18)
C21 0.045(3) 0.037(3) 0.036(3) 0.015(2) -0.006(2) -0.005(2)
C22 0.0155(19) 0.029(2) 0.0180(19) -0.0056(15) 0.0011(14) -0.0030(17)
C23 0.019(2) 0.039(3) 0.037(3) -0.0013(19) 0.0099(19) 0.0021(19)
C24 0.020(2) 0.043(3) 0.058(3) 0.001(2) 0.010(2) -0.004(2)
C25 0.0139(19) 0.026(2) 0.023(2) -0.0059(15) -0.0023(15) 0.0032(16)
C26 0.026(2) 0.028(2) 0.035(2) -0.0095(18) -0.0045(18) 0.0083(19)
C27 0.043(3) 0.046(3) 0.039(3) -0.008(2) -0.018(2) 0.019(2)
N1 0.0255(19) 0.0264(19) 0.0183(18) 0.0020(13) -0.0008(14) 0.0018(15)
O1 0.055(2) 0.062(3) 0.0160(17) 0.0092(15) -0.0006(15) 0.010(2)
W1 0.01388(10) 0.01846(11) 0.01458(10) 0.00004(5) -0.00040(6) -0.00178(6)

loop_
_atom_type_symbol
_atom_type_description
_atom_type_scat_dispersion_real
_atom_type_scat_dispersion_imag
_atom_type_scat_source
C C 0.0033 0.0016 'International Tables Vol C Tables 4.2.6.8 and 6.1.1.4'
H H 0.0000 0.0000 'International Tables Vol C Tables 4.2.6.8 and 6.1.1.4'
N N 0.0061 0.0033 'International Tables Vol C Tables 4.2.6.8 and 6.1.1.4'
O O 0.0106 0.0060 'International Tables Vol C Tables 4.2.6.8 and 6.1.1.4'
W W -0.8490 6.8722 'International Tables Vol C Tables 4.2.6.8 and 6.1.1.4'

loop_
_geom_angle_atom_site_label_1
_geom_angle_atom_site_label_2
_geom_angle_atom_site_label_3
_geom_angle
C2 C1 C5 108.3(4)
C2 C1 C6 126.3(5)
C5 C1 C6 125.1(4)
C2 C1 W1 75.5(3)
C5 C1 W1 72.5(3)
C6 C1 W1 122.9(3)
C1 C2 C3 107.8(4)
C1 C2 C7 128.2(5)
C3 C2 C7 123.4(4)
C1 C2 W1 69.6(2)
C3 C2 W1 75.0(2)
C7 C2 W1 127.9(3)
C4 C3 C2 108.5(4)
C4 C3 C8 125.8(5)
C2 C3 C8 124.4(5)
C4 C3 W1 72.1(2)
C2 C3 W1 71.0(2)
C8 C3 W1 132.8(3)
C3 C4 C5 108.1(4)
C3 C4 C9 124.3(5)
C5 C4 C9 126.8(5)
C3 C4 W1 74.3(2)
C5 C4 W1 69.0(2)
C9 C4 W1 130.7(3)
C1 C5 C4 107.2(4)
C1 C5 C10 123.4(5)
C4 C5 C10 129.0(5)
C1 C5 W1 71.9(3)
C4 C5 W1 76.1(3)
C10 C5 W1 123.0(3)
C1 C6 H6A 109.5
C1 C6 H6B 109.5
H6A C6 H6B 109.5
C1 C6 H6C 109.5
H6A C6 H6C 109.5
H6B C6 H6C 109.5
C2 C7 H7A 109.5
C2 C7 H7B 109.5
H7A C7 H7B 109.5
C2 C7 H7C 109.5
H7A C7 H7C 109.5
H7B C7 H7C 109.5
C3 C8 H8A 109.5
C3 C8 H8B 109.5
H8A C8 H8B 109.5
C3 C8 H8C 109.5
H8A C8 H8C 109.5
H8B C8 H8C 109.5
C4 C9 H9A 109.5
C4 C9 H9B 109.5
H9A C9 H9B 109.5
C4 C9 H9C 109.5
H9A C9 H9C 109.5
H9B C9 H9C 109.5
C5 C10 H10A 109.5
C5 C10 H10B 109.5
H10A C10 H10B 109.5
C5 C10 H10C 109.5
H10A C10 H10C 109.5
H10B C10 H10C 109.5
C16 C11 C12 127.5(4)
C16 C11 W1 70.4(2)
C12 C11 W1 130.8(3)
C16 C11 H11 114(3)
C12 C11 H11 107(3)
W1 C11 H11 102(3)
C15 C12 C13 109.2(6)
C15 C12 C14 106.7(5)
C13 C12 C14 107.3(5)
C15 C12 C11 108.4(4)
C13 C12 C11 115.9(4)
C14 C12 C11 109.1(4)
C12 C13 H13A 109.5
C12 C13 H13B 109.5
H13A C13 H13B 109.5
C12 C13 H13C 109.5
H13A C13 H13C 109.5
H13B C13 H13C 109.5
C12 C14 H14A 109.5
C12 C14 H14B 109.5
H14A C14 H14B 109.5
C12 C14 H14C 109.5
H14A C14 H14C 109.5
H14B C14 H14C 109.5
C12 C15 H15A 109.5
C12 C15 H15B 109.5
H15A C15 H15B 109.5
C12 C15 H15C 109.5
H15A C15 H15C 109.5
H15B C15 H15C 109.5
C19 C16 C11 116.1(3)
C19 C16 C17 119.3(4)
C11 C16 C17 124.3(4)
C19 C16 W1 76.5(2)
C11 C16 W1 72.9(2)
C17 C16 W1 115.7(3)
C16 C17 C18 111.7(4)
C16 C17 H17A 109.3
C18 C17 H17A 109.3
C16 C17 H17B 109.3
C18 C17 H17B 109.3
H17A C17 H17B 107.9
C17 C18 H18A 109.5
C17 C18 H18B 109.5
H18A C18 H18B 109.5
C17 C18 H18C 109.5
H18A C18 H18C 109.5
H18B C18 H18C 109.5
C16 C19 C22 119.2(3)
C16 C19 C20 121.9(4)
C22 C19 C20 118.2(3)
C16 C19 W1 68.6(2)
C22 C19 W1 90.9(3)
C20 C19 W1 118.6(3)
C21 C20 C19 111.0(4)
C21 C20 H20A 109.4
C19 C20 H20A 109.4
C21 C20 H20B 109.4
C19 C20 H20B 109.4
H20A C20 H20B 108.0
C20 C21 H21A 109.5
C20 C21 H21B 109.5
H21A C21 H21B 109.5
C20 C21 H21C 109.5
H21A C21 H21C 109.5
H21B C21 H21C 109.5
C25 C22 C19 105.3(4)
C25 C22 C23 129.6(4)
C19 C22 C23 125.0(4)
C22 C23 C24 113.9(4)
C22 C23 H23A 108.8
C24 C23 H23A 108.8
C22 C23 H23B 108.8
C24 C23 H23B 108.8
H23A C23 H23B 107.7
C23 C24 H24A 109.5
C23 C24 H24B 109.5
H24A C24 H24B 109.5
C23 C24 H24C 109.5
H24A C24 H24C 109.5
H24B C24 H24C 109.5
C22 C25 C26 126.4(4)
C22 C25 W1 104.9(3)
C26 C25 W1 128.5(3)
C25 C26 C27 110.4(4)
C25 C26 H26A 109.6
C27 C26 H26A 109.6
C25 C26 H26B 109.6
C27 C26 H26B 109.6
H26A C26 H26B 108.1
C26 C27 H27A 109.5
C26 C27 H27B 109.5
H27A C27 H27B 109.5
C26 C27 H27C 109.5
H27A C27 H27C 109.5
H27B C27 H27C 109.5
O1 N1 W1 170.2(4)
N1 W1 C25 90.13(16)
N1 W1 C16 90.65(15)
C25 W1 C16 79.08(15)
N1 W1 C1 92.32(16)
C25 W1 C1 99.77(16)
C16 W1 C1 176.82(14)
N1 W1 C11 94.86(16)
C25 W1 C11 115.50(15)
C16 W1 C11 36.72(14)
C1 W1 C11 143.92(16)
N1 W1 C5 95.24(17)
C25 W1 C5 135.17(16)
C16 W1 C5 145.04(17)
C1 W1 C5 35.69(18)
C11 W1 C5 108.34(16)
N1 W1 C19 116.34(15)
C25 W1 C19 58.68(15)
C16 W1 C19 34.84(14)
C1 W1 C19 142.15(15)
C11 W1 C19 61.92(14)
C5 W1 C19 146.95(16)
N1 W1 C2 121.60(16)
C25 W1 C2 81.22(15)
C16 W1 C2 142.03(14)
C1 W1 C2 34.84(14)
C11 W1 C2 140.70(15)
C5 W1 C2 58.25(15)
C19 W1 C2 107.54(14)
N1 W1 C4 127.53(18)
C25 W1 C4 133.28(16)
C16 W1 C4 120.82(16)
C1 W1 C4 57.90(17)
C11 W1 C4 90.49(16)
C5 W1 C4 34.93(18)
C19 W1 C4 112.06(16)
C2 W1 C4 56.81(16)
N1 W1 C3 149.05(16)
C25 W1 C3 99.82(15)
C16 W1 C3 119.92(14)
C1 W1 C3 57.24(15)
C11 W1 C3 106.76(15)
C5 W1 C3 57.36(16)
C19 W1 C3 93.61(14)
C2 W1 C3 33.96(15)
C4 W1 C3 33.60(16)

loop_
_geom_bond_atom_site_label_1
_geom_bond_atom_site_label_2
_geom_bond_distance
C1 C2 1.416(6)
C1 C5 1.426(7)
C1 C6 1.513(7)
C1 W1 2.324(4)
C2 C3 1.418(6)
C2 C7 1.505(6)
C2 W1 2.400(4)
C3 C4 1.410(7)
C3 C8 1.501(7)
C3 W1 2.452(4)
C4 C5 1.430(7)
C4 C9 1.513(7)
C4 W1 2.424(4)
C5 C10 1.507(7)
C5 W1 2.332(4)
C6 H6A 0.9800
C6 H6B 0.9800
C6 H6C 0.9800
C7 H7A 0.9800
C7 H7B 0.9800
C7 H7C 0.9800
C8 H8A 0.9800
C8 H8B 0.9800
C8 H8C 0.9800
C9 H9A 0.9800
C9 H9B 0.9800
C9 H9C 0.9800
C10 H10A 0.9800
C10 H10B 0.9800
C10 H10C 0.9800
C11 C16 1.456(6)
C11 C12 1.535(6)
C11 W1 2.328(4)
C11 H11 0.94(6)
C12 C15 1.517(7)
C12 C13 1.526(8)
C12 C14 1.533(8)
C13 H13A 0.9800
C13 H13B 0.9800
C13 H13C 0.9800
C14 H14A 0.9800
C14 H14B 0.9800
C14 H14C 0.9800
C15 H15A 0.9800
C15 H15B 0.9800
C15 H15C 0.9800
C16 C19 1.408(6)
C16 C17 1.516(5)
C16 W1 2.294(4)
C17 C18 1.525(6)
C17 H17A 0.9900
C17 H17B 0.9900
C18 H18A 0.9800
C18 H18B 0.9800
C18 H18C 0.9800
C19 C22 1.498(6)
C19 C20 1.527(6)
C19 W1 2.396(4)
C20 C21 1.511(7)
C20 H20A 0.9900
C20 H20B 0.9900
C21 H21A 0.9800
C21 H21B 0.9800
C21 H21C 0.9800
C22 C25 1.336(6)
C22 C23 1.507(6)
C23 C24 1.523(7)
C23 H23A 0.9900
C23 H23B 0.9900
C24 H24A 0.9800
C24 H24B 0.9800
C24 H24C 0.9800
C25 C26 1.511(6)
C25 W1 2.192(4)
C26 C27 1.531(6)
C26 H26A 0.9900
C26 H26B 0.9900
C27 H27A 0.9800
C27 H27B 0.9800
C27 H27C 0.9800
N1 O1 1.216(5)
N1 W1 1.785(4)

loop_
_geom_torsion_atom_site_label_1
_geom_torsion_atom_site_label_2
_geom_torsion_atom_site_label_3
_geom_torsion_atom_site_label_4
_geom_torsion
C5 C1 C2 C3 -0.3(5)
C6 C1 C2 C3 173.7(4)
W1 C1 C2 C3 -65.9(3)
C5 C1 C2 C7 -171.6(4)
C6 C1 C2 C7 2.3(7)
W1 C1 C2 C7 122.8(4)
C5 C1 C2 W1 65.6(3)
C6 C1 C2 W1 -120.4(5)
C1 C2 C3 C4 -0.4(5)
C7 C2 C3 C4 171.5(4)
W1 C2 C3 C4 -62.8(3)
C1 C2 C3 C8 -168.2(4)
C7 C2 C3 C8 3.7(7)
W1 C2 C3 C8 129.5(4)
C1 C2 C3 W1 62.3(3)
C7 C2 C3 W1 -125.8(4)
C2 C3 C4 C5 1.0(5)
C8 C3 C4 C5 168.5(4)
W1 C3 C4 C5 -61.1(3)
C2 C3 C4 C9 -169.0(4)
C8 C3 C4 C9 -1.4(7)
W1 C3 C4 C9 129.0(5)
C2 C3 C4 W1 62.1(3)
C8 C3 C4 W1 -130.4(5)
C2 C1 C5 C4 0.8(5)
C6 C1 C5 C4 -173.2(4)
W1 C1 C5 C4 68.5(3)
C2 C1 C5 C10 174.3(4)
C6 C1 C5 C10 0.2(7)
W1 C1 C5 C10 -118.1(5)
C2 C1 C5 W1 -67.6(3)
C6 C1 C5 W1 118.3(5)
C3 C4 C5 C1 -1.1(5)
C9 C4 C5 C1 168.5(5)
W1 C4 C5 C1 -65.6(3)
C3 C4 C5 C10 -174.0(5)
C9 C4 C5 C10 -4.4(8)
W1 C4 C5 C10 121.4(5)
C3 C4 C5 W1 64.5(3)
C9 C4 C5 W1 -125.9(5)
C16 C11 C12 C15 -170.5(5)
W1 C11 C12 C15 -74.6(6)
C16 C11 C12 C13 -47.5(7)
W1 C11 C12 C13 48.4(7)
C16 C11 C12 C14 73.6(6)
W1 C11 C12 C14 169.5(4)
C12 C11 C16 C19 -168.1(4)
W1 C11 C16 C19 65.0(3)
C12 C11 C16 C17 17.1(7)
W1 C11 C16 C17 -109.8(4)
C12 C11 C16 W1 126.9(4)
C19 C16 C17 C18 89.9(5)
C11 C16 C17 C18 -95.4(5)
W1 C16 C17 C18 178.4(3)
C11 C16 C19 C22 -141.5(4)
C17 C16 C19 C22 33.6(6)
W1 C16 C19 C22 -78.5(4)
C11 C16 C19 C20 48.2(5)
C17 C16 C19 C20 -136.7(4)
W1 C16 C19 C20 111.2(4)
C11 C16 C19 W1 -63.0(3)
C17 C16 C19 W1 112.1(4)
C16 C19 C20 C21 71.7(5)
C22 C19 C20 C21 -98.7(5)
W1 C19 C20 C21 153.1(3)
C16 C19 C22 C25 62.8(5)
C20 C19 C22 C25 -126.5(4)
W1 C19 C22 C25 -3.0(3)
C16 C19 C22 C23 -119.5(5)
C20 C19 C22 C23 51.2(6)
W1 C19 C22 C23 174.6(4)
C25 C22 C23 C24 -106.5(5)
C19 C22 C23 C24 76.4(6)
C19 C22 C25 C26 -172.9(4)
C23 C22 C25 C26 9.6(7)
C19 C22 C25 W1 3.4(4)
C23 C22 C25 W1 -174.1(4)
C22 C25 C26 C27 86.4(6)
W1 C25 C26 C27 -89.1(5)
O1 N1 W1 C25 -110(2)
O1 N1 W1 C16 171(2)
O1 N1 W1 C1 -10(2)
O1 N1 W1 C11 134(2)
O1 N1 W1 C5 25(2)
O1 N1 W1 C19 -165(2)
O1 N1 W1 C2 -30(2)
O1 N1 W1 C4 40(2)
O1 N1 W1 C3 0(2)
C22 C25 W1 N1 -123.6(3)
C26 C25 W1 N1 52.6(4)
C22 C25 W1 C16 -33.0(3)
C26 C25 W1 C16 143.3(4)
C22 C25 W1 C1 144.0(3)
C26 C25 W1 C1 -39.7(4)
C22 C25 W1 C11 -28.2(3)
C26 C25 W1 C11 148.1(3)
C22 C25 W1 C5 138.8(3)
C26 C25 W1 C5 -44.9(5)
C22 C25 W1 C19 -2.4(3)
C26 C25 W1 C19 173.8(4)
C22 C25 W1 C2 114.4(3)
C26 C25 W1 C2 -69.4(4)
C22 C25 W1 C4 89.4(3)
C26 C25 W1 C4 -94.4(4)
C22 C25 W1 C3 85.8(3)
C26 C25 W1 C3 -97.9(4)
C19 C16 W1 N1 139.5(3)
C11 C16 W1 N1 -97.3(2)
C17 C16 W1 N1 23.2(3)
C19 C16 W1 C25 49.5(2)
C11 C16 W1 C25 172.7(3)
C17 C16 W1 C25 -66.8(3)
C19 C16 W1 C1 -19(3)
C11 C16 W1 C1 104(3)
C17 C16 W1 C1 -136(3)
C19 C16 W1 C11 -123.2(3)
C17 C16 W1 C11 120.5(4)
C19 C16 W1 C5 -120.4(3)
C11 C16 W1 C5 2.8(4)
C17 C16 W1 C5 123.3(3)
C11 C16 W1 C19 123.2(3)
C17 C16 W1 C19 -116.3(4)
C19 C16 W1 C2 -10.5(4)
C11 C16 W1 C2 112.7(3)
C17 C16 W1 C2 -126.8(3)
C19 C16 W1 C4 -84.8(3)
C11 C16 W1 C4 38.5(3)
C17 C16 W1 C4 158.9(3)
C19 C16 W1 C3 -45.6(3)
C11 C16 W1 C3 77.6(3)
C17 C16 W1 C3 -161.9(3)
C2 C1 W1 N1 -149.3(3)
C5 C1 W1 N1 95.8(3)
C6 C1 W1 N1 -25.1(4)
C2 C1 W1 C25 -58.8(3)
C5 C1 W1 C25 -173.7(3)
C6 C1 W1 C25 65.4(4)
C2 C1 W1 C16 10(3)
C5 C1 W1 C16 -105(3)
C6 C1 W1 C16 134(3)
C2 C1 W1 C11 109.2(3)
C5 C1 W1 C11 -5.8(4)
C6 C1 W1 C11 -126.6(4)
C2 C1 W1 C5 114.9(4)
C6 C1 W1 C5 -120.9(5)
C2 C1 W1 C19 -8.4(4)
C5 C1 W1 C19 -123.4(3)
C6 C1 W1 C19 115.8(4)
C5 C1 W1 C2 -114.9(4)
C6 C1 W1 C2 124.2(5)
C2 C1 W1 C4 76.7(3)
C5 C1 W1 C4 -38.2(3)
C6 C1 W1 C4 -159.1(5)
C2 C1 W1 C3 36.7(3)
C5 C1 W1 C3 -78.3(3)
C6 C1 W1 C3 160.8(5)
C16 C11 W1 N1 84.5(2)
C12 C11 W1 N1 -38.5(4)
C16 C11 W1 C25 -7.9(3)
C12 C11 W1 C25 -131.0(4)
C12 C11 W1 C16 -123.1(5)
C16 C11 W1 C1 -174.8(2)
C12 C11 W1 C1 62.2(5)
C16 C11 W1 C5 -178.3(2)
C12 C11 W1 C5 58.6(4)
C16 C11 W1 C19 -32.8(2)
C12 C11 W1 C19 -155.9(4)
C16 C11 W1 C2 -116.3(3)
C12 C11 W1 C2 120.6(4)
C16 C11 W1 C4 -147.7(3)
C12 C11 W1 C4 89.2(4)
C16 C11 W1 C3 -117.9(2)
C12 C11 W1 C3 119.1(4)
C1 C5 W1 N1 -86.7(3)
C4 C5 W1 N1 159.6(3)
C10 C5 W1 N1 31.9(5)
C1 C5 W1 C25 8.8(4)
C4 C5 W1 C25 -104.9(3)
C10 C5 W1 C25 127.3(5)
C1 C5 W1 C16 174.6(2)
C4 C5 W1 C16 60.9(4)
C10 C5 W1 C16 -66.8(6)
C4 C5 W1 C1 -113.7(4)
C10 C5 W1 C1 118.5(6)
C1 C5 W1 C11 176.4(2)
C4 C5 W1 C11 62.7(3)
C10 C5 W1 C11 -65.0(5)
C1 C5 W1 C19 110.0(4)
C4 C5 W1 C19 -3.7(4)
C10 C5 W1 C19 -131.5(5)
C1 C5 W1 C2 37.5(2)
C4 C5 W1 C2 -76.2(3)
C10 C5 W1 C2 156.1(6)
C1 C5 W1 C4 113.7(4)
C10 C5 W1 C4 -127.7(6)
C1 C5 W1 C3 77.9(3)
C4 C5 W1 C3 -35.9(3)
C10 C5 W1 C3 -163.6(6)
C16 C19 W1 N1 -46.4(3)
C22 C19 W1 N1 74.7(3)
C20 C19 W1 N1 -162.1(3)
C16 C19 W1 C25 -119.1(3)
C22 C19 W1 C25 2.1(2)
C20 C19 W1 C25 125.3(4)
C22 C19 W1 C16 121.2(3)
C20 C19 W1 C16 -115.6(4)
C16 C19 W1 C1 178.3(2)
C22 C19 W1 C1 -60.6(3)
C20 C19 W1 C1 62.6(4)
C16 C19 W1 C11 34.5(2)
C22 C19 W1 C11 155.7(3)
C20 C19 W1 C11 -81.1(3)
C16 C19 W1 C5 115.0(3)
C22 C19 W1 C5 -123.9(3)
C20 C19 W1 C5 -0.7(5)
C16 C19 W1 C2 173.2(2)
C22 C19 W1 C2 -65.6(2)
C20 C19 W1 C2 57.6(3)
C16 C19 W1 C4 112.7(2)
C22 C19 W1 C4 -126.2(2)
C20 C19 W1 C4 -3.0(4)
C16 C19 W1 C3 141.6(2)
C22 C19 W1 C3 -97.2(2)
C20 C19 W1 C3 26.0(3)
C1 C2 W1 N1 36.8(3)
C3 C2 W1 N1 152.7(3)
C7 C2 W1 N1 -86.4(4)
C1 C2 W1 C25 121.5(3)
C3 C2 W1 C25 -122.6(3)
C7 C2 W1 C25 -1.7(4)
C1 C2 W1 C16 -179.1(3)
C3 C2 W1 C16 -63.2(4)
C7 C2 W1 C16 57.7(5)
C3 C2 W1 C1 116.0(4)
C7 C2 W1 C1 -123.2(6)
C1 C2 W1 C11 -118.6(3)
C3 C2 W1 C11 -2.6(4)
C7 C2 W1 C11 118.3(4)
C1 C2 W1 C5 -38.5(3)
C3 C2 W1 C5 77.5(3)
C7 C2 W1 C5 -161.6(5)
C1 C2 W1 C19 174.6(3)
C3 C2 W1 C19 -69.5(3)
C7 C2 W1 C19 51.4(5)
C1 C2 W1 C4 -80.1(3)
C3 C2 W1 C4 35.9(3)
C7 C2 W1 C4 156.7(5)
C1 C2 W1 C3 -116.0(4)
C7 C2 W1 C3 120.9(5)
C3 C4 W1 N1 -142.9(3)
C5 C4 W1 N1 -26.0(4)
C9 C4 W1 N1 95.1(6)
C3 C4 W1 C25 -6.3(4)
C5 C4 W1 C25 110.7(3)
C9 C4 W1 C25 -128.3(6)
C3 C4 W1 C16 98.7(3)
C5 C4 W1 C16 -144.3(3)
C9 C4 W1 C16 -23.3(7)
C3 C4 W1 C1 -77.9(3)
C5 C4 W1 C1 39.1(3)
C9 C4 W1 C1 160.1(7)
C3 C4 W1 C11 120.5(3)
C5 C4 W1 C11 -122.5(3)
C9 C4 W1 C11 -1.5(6)
C3 C4 W1 C5 -117.0(4)
C9 C4 W1 C5 121.0(7)
C3 C4 W1 C19 60.8(3)
C5 C4 W1 C19 177.8(3)
C9 C4 W1 C19 -61.2(6)
C3 C4 W1 C2 -36.2(3)
C5 C4 W1 C2 80.7(3)
C9 C4 W1 C2 -158.3(7)
C5 C4 W1 C3 117.0(4)
C9 C4 W1 C3 -122.0(7)
C4 C3 W1 N1 68.3(4)
C2 C3 W1 N1 -49.3(4)
C8 C3 W1 N1 -169.0(5)
C4 C3 W1 C25 175.4(3)
C2 C3 W1 C25 57.7(3)
C8 C3 W1 C25 -62.0(6)
C4 C3 W1 C16 -101.7(3)
C2 C3 W1 C16 140.7(3)
C8 C3 W1 C16 21.0(6)
C4 C3 W1 C1 80.0(3)
C2 C3 W1 C1 -37.6(3)
C8 C3 W1 C1 -157.4(6)
C4 C3 W1 C11 -64.1(3)
C2 C3 W1 C11 178.3(2)
C8 C3 W1 C11 58.5(6)
C4 C3 W1 C5 37.3(3)
C2 C3 W1 C5 -80.3(3)
C8 C3 W1 C5 159.9(6)
C4 C3 W1 C19 -125.8(3)
C2 C3 W1 C19 116.5(3)
C8 C3 W1 C19 -3.2(6)
C4 C3 W1 C2 117.7(4)
C8 C3 W1 C2 -119.7(6)
C2 C3 W1 C4 -117.7(4)
C8 C3 W1 C4 122.6(7)
